data_2229284
loop_
_publ_author_name
'Shen, Fwu Ming'
'Lush, Shie Fu'

_publ_section_title
;
 Poly[triaquatris(\m~4~-pyridine-3,5-dicarboxylato)dicerium(III)]
;
_journal_coeditor_code XU5131
_journal_issue 2
_journal_name_full 'Acta Crystallographica Section E'
_journal_page_first m161
_journal_page_last m162
_journal_paper_doi 10.1107/S1600536811000286
_journal_volume 67
_journal_year 2011
_chemical_formula_iupac '[Ce2 (C7 H3 N O4)3 (H2 O)3]'
_chemical_formula_moiety 'C21 H15 Ce2 N3 O15'
_chemical_formula_sum 'C21 H15 Ce2 N3 O15'
_chemical_formula_weight 829.60
_chemical_name_systematic
;
Poly[triaquatris(\m~4~-pyridine-3,5-dicarboxylato)dicerium(III)]
;
_space_group_IT_number 2
_symmetry_cell_setting triclinic
_symmetry_space_group_name_Hall '-P 1'
_symmetry_space_group_name_H-M 'P -1'
_atom_sites_solution_hydrogens geom
_atom_sites_solution_primary direct
_atom_sites_solution_secondary difmap
_cell_angle_alpha 98.115(6)
_cell_angle_beta 95.501(6)
_cell_angle_gamma 105.030(6)
_cell_formula_units_Z 2
_cell_length_a 8.959(3)
_cell_length_b 9.429(3)
_cell_length_c 14.582(4)
_cell_measurement_reflns_used 1701
_cell_measurement_temperature 295
_cell_measurement_theta_max 25.00
_cell_measurement_theta_min 2.50
_cell_volume 1166.4(6)
_computing_cell_refinement 'SAINT (Bruker, 2007)'
_computing_data_collection 'SMART (Bruker, 2007)'
_computing_data_reduction 'SAINT (Bruker, 2007)'
_computing_molecular_graphics 'PLATON (Spek, 2009)'
_computing_publication_material 'PLATON (Spek, 2009)'
_computing_structure_refinement 'SHELXL97 (Sheldrick, 2008)'
_computing_structure_solution 'SHELXS97 (Sheldrick, 2008)'
_diffrn_ambient_temperature 295
_diffrn_detector_area_resol_mean 9
_diffrn_measured_fraction_theta_full 0.999
_diffrn_measured_fraction_theta_max 0.961
_diffrn_measurement_device_type 'Bruker SMART CCD area-detector'
_diffrn_measurement_method '\f and \w'
_diffrn_radiation_monochromator graphite
_diffrn_radiation_source 'fine-focus sealed tube'
_diffrn_radiation_type MoK\a
_diffrn_radiation_wavelength 0.71073
_diffrn_reflns_av_R_equivalents 0.0903
_diffrn_reflns_av_sigmaI/netI 0.1996
_diffrn_reflns_limit_h_max 11
_diffrn_reflns_limit_h_min -11
_diffrn_reflns_limit_k_max 12
_diffrn_reflns_limit_k_min -12
_diffrn_reflns_limit_l_max 19
_diffrn_reflns_limit_l_min -18
_diffrn_reflns_number 12583
_diffrn_reflns_reduction_process
;
;
_diffrn_reflns_theta_full 25.00
_diffrn_reflns_theta_max 28.35
_diffrn_reflns_theta_min 1.42
_exptl_absorpt_coefficient_mu 3.943
_exptl_absorpt_correction_T_max 0.975
_exptl_absorpt_correction_T_min 0.756
_exptl_absorpt_correction_type multi-scan
_exptl_absorpt_process_details '(SADABS; Bruker, 2001)'
_exptl_crystal_colour colorless
_exptl_crystal_density_diffrn 2.362
_exptl_crystal_density_method 'Not Measured'
_exptl_crystal_description columnar
_exptl_crystal_F_000 796
_exptl_crystal_size_max 0.15
_exptl_crystal_size_mid 0.08
_exptl_crystal_size_min 0.02
_refine_diff_density_max 1.359
_refine_diff_density_min -1.150
_refine_ls_extinction_method none
_refine_ls_goodness_of_fit_ref 0.735
_refine_ls_hydrogen_treatment noref
_refine_ls_matrix_type full
_refine_ls_number_parameters 370
_refine_ls_number_reflns 5586
_refine_ls_number_restraints 0
_refine_ls_restrained_S_all 0.735
_refine_ls_R_factor_all 0.1174
_refine_ls_R_factor_gt 0.0413
_refine_ls_shift/su_max 0.002
_refine_ls_shift/su_mean 0.000
_refine_ls_structure_factor_coef Fsqd
_refine_ls_weighting_details 'calc w=1/[\s^2^(Fo^2^)+(0.0150P)^2^]         where P=(Fo^2^+2Fc^2^)/3'
_refine_ls_weighting_scheme calc
_refine_ls_wR_factor_gt 0.0628
_refine_ls_wR_factor_ref 0.0759
_reflns_number_gt 2847
_reflns_number_total 5586
_reflns_threshold_expression I>2\s(I)
_cod_data_source_file xu5131.cif
_cod_data_source_block I
_cod_database_code 2229284
_cod_database_fobs_code 2229284

loop_
_symmetry_equiv_pos_site_id
_symmetry_equiv_pos_as_xyz
1 x,y,z
2 -x,-y,-z

loop_
_atom_site_aniso_label
_atom_site_aniso_U_11
_atom_site_aniso_U_22
_atom_site_aniso_U_33
_atom_site_aniso_U_12
_atom_site_aniso_U_13
_atom_site_aniso_U_23
Ce1 0.0143(3) 0.0185(3) 0.0231(3) 0.0042(2) 0.0029(2) 0.0094(2)
Ce2 0.0132(3) 0.0182(3) 0.0212(3) 0.0055(2) 0.0018(2) 0.0091(2)
O1 0.021(3) 0.023(3) 0.035(3) -0.002(3) 0.008(3) 0.017(3)
O2 0.021(3) 0.026(3) 0.028(3) 0.010(3) -0.001(2) 0.014(3)
O3 0.020(3) 0.028(3) 0.020(3) 0.007(2) 0.005(2) 0.014(2)
O4 0.018(3) 0.031(3) 0.023(3) 0.009(3) 0.003(2) 0.011(3)
O5 0.017(3) 0.018(3) 0.031(3) 0.007(2) -0.002(2) 0.007(2)
O6 0.019(3) 0.021(3) 0.029(3) 0.007(2) 0.004(2) 0.009(2)
O7 0.019(3) 0.016(3) 0.031(3) 0.002(2) 0.002(2) 0.008(2)
O8 0.014(3) 0.027(4) 0.075(5) 0.006(3) 0.002(3) 0.016(3)
O9 0.047(4) 0.034(4) 0.017(3) 0.013(3) 0.002(3) 0.005(3)
O10 0.015(3) 0.057(4) 0.028(3) 0.007(3) 0.008(3) 0.015(3)
O11 0.035(4) 0.044(4) 0.027(3) 0.016(3) 0.013(3) 0.022(3)
O12 0.029(3) 0.023(3) 0.037(3) 0.012(3) 0.006(3) 0.019(3)
O13 0.020(3) 0.025(3) 0.050(4) 0.006(3) 0.003(3) 0.007(3)
O14 0.047(4) 0.022(4) 0.059(4) 0.023(3) -0.003(3) 0.011(3)
O15 0.057(4) 0.063(5) 0.033(4) 0.041(4) -0.010(3) 0.001(3)
N1 0.021(4) 0.019(4) 0.025(4) 0.001(3) 0.001(3) 0.010(3)
N2 0.021(4) 0.019(4) 0.036(4) 0.008(3) -0.001(3) 0.011(3)
N3 0.027(4) 0.031(4) 0.019(4) 0.014(3) 0.004(3) 0.007(3)
C1 0.030(5) 0.025(5) 0.006(4) 0.011(4) -0.008(3) 0.001(3)
C2 0.019(4) 0.012(4) 0.013(4) 0.006(3) 0.002(3) 0.002(3)
C3 0.008(4) 0.020(5) 0.021(4) 0.002(3) 0.007(3) 0.007(3)
C4 0.014(4) 0.020(5) 0.017(4) 0.005(3) 0.005(3) 0.012(3)
C5 0.022(5) 0.019(5) 0.024(5) 0.004(4) 0.005(4) 0.005(4)
C6 0.035(6) 0.016(5) 0.015(4) 0.012(4) -0.003(4) 0.001(3)
C7 0.024(5) 0.020(5) 0.021(4) 0.012(4) 0.002(4) -0.005(4)
C8 0.019(5) 0.023(5) 0.032(5) 0.004(4) -0.001(4) 0.002(4)
C9 0.017(4) 0.019(5) 0.015(4) 0.008(4) 0.002(3) 0.001(3)
C10 0.010(4) 0.025(5) 0.024(4) 0.008(4) 0.004(3) 0.007(4)
C11 0.017(4) 0.018(4) 0.012(4) 0.003(3) 0.000(3) 0.002(3)
C12 0.031(5) 0.016(5) 0.027(5) 0.006(4) 0.005(4) 0.009(4)
C13 0.011(4) 0.016(4) 0.020(4) 0.005(4) 0.005(3) -0.006(3)
C14 0.023(5) 0.020(5) 0.023(5) 0.005(4) 0.002(4) 0.004(4)
C15 0.031(5) 0.022(5) 0.020(5) 0.005(4) 0.006(4) 0.011(4)
C16 0.015(4) 0.021(5) 0.020(4) 0.000(4) 0.002(3) 0.007(4)
C17 0.015(4) 0.018(4) 0.024(4) 0.012(3) 0.001(3) 0.004(3)
C18 0.012(4) 0.018(4) 0.014(4) 0.001(3) 0.001(3) 0.002(3)
C19 0.014(4) 0.032(5) 0.021(4) 0.011(4) 0.009(3) 0.011(4)
C20 0.033(5) 0.013(4) 0.022(5) 0.004(4) 0.008(4) 0.007(3)
C21 0.026(5) 0.011(5) 0.027(5) 0.004(4) -0.001(4) 0.008(4)

loop_
_atom_site_type_symbol
_atom_site_label
_atom_site_fract_x
_atom_site_fract_y
_atom_site_fract_z
_atom_site_U_iso_or_equiv
_atom_site_thermal_displace_type
_atom_site_calc_flag
_atom_site_refinement_flags
_atom_site_occupancy
Ce Ce1 -0.04398(5) 0.35570(5) 0.33964(3) 0.0181(2) Uani . . 1.000
Ce Ce2 0.35910(5) 0.23588(5) 0.22599(3) 0.0168(2) Uani . . 1.000
O O1 0.2438(6) -0.1610(6) 0.6274(3) 0.0264(17) Uani . . 1.000
O O2 0.4960(6) -0.1188(6) 0.6760(3) 0.0237(17) Uani . . 1.000
O O3 0.2578(5) 0.3334(5) 0.3765(3) 0.0215(17) Uani . . 1.000
O O4 0.0764(6) 0.2234(5) 0.4572(3) 0.0229(17) Uani . . 1.000
O O5 -0.1974(5) -0.4732(5) 0.3614(3) 0.0217(17) Uani . . 1.000
O O6 -0.4502(6) -0.5346(5) 0.3038(3) 0.0222(17) Uani . . 1.000
O O7 0.0313(6) 0.1587(5) 0.2310(3) 0.0222(17) Uani . . 1.000
O O8 0.1594(6) -0.0047(6) 0.2628(4) 0.038(2) Uani . . 1.000
O O9 -0.2542(6) 0.2878(6) 0.1987(3) 0.032(2) Uani . . 1.000
O O10 -0.4582(6) 0.3168(6) 0.1098(3) 0.0328(19) Uani . . 1.000
O O11 -0.0774(6) 0.4892(6) -0.2348(3) 0.032(2) Uani . . 1.000
O O12 -0.2635(6) 0.5672(5) -0.1697(3) 0.0273(17) Uani . . 1.000
O O13 0.1027(6) 0.5939(6) 0.4542(3) 0.0318(19) Uani . . 1.000
O O14 0.3991(6) -0.0037(6) 0.1307(4) 0.040(2) Uani . . 1.000
O O15 0.2259(7) 0.1451(7) 0.0501(4) 0.048(3) Uani . . 1.000
N N1 0.6058(7) 0.2665(7) 0.5638(4) 0.022(2) Uani . . 1.000
N N2 -0.3912(7) -0.1665(7) 0.1751(4) 0.025(2) Uani . . 1.000
N N3 -0.0159(7) 0.2521(7) -0.0258(4) 0.024(2) Uani . . 1.000
C C1 0.5675(9) 0.1464(8) 0.6054(4) 0.021(3) Uani . . 1.000
C C2 0.4160(8) 0.0545(7) 0.5953(4) 0.014(2) Uani . . 1.000
C C3 0.3002(8) 0.0911(7) 0.5431(4) 0.016(3) Uani . . 1.000
C C4 0.3367(8) 0.2156(8) 0.4998(5) 0.016(3) Uani . . 1.000
C C5 0.4931(9) 0.2967(8) 0.5117(5) 0.022(3) Uani . . 1.000
C C6 0.3835(10) -0.0854(8) 0.6374(5) 0.022(3) Uani . . 1.000
C C7 0.2161(9) 0.2597(8) 0.4410(5) 0.022(3) Uani . . 1.000
C C8 -0.4043(9) -0.2893(8) 0.2140(5) 0.026(3) Uani . . 1.000
C C9 -0.2820(8) -0.3157(8) 0.2669(4) 0.017(3) Uani . . 1.000
C C10 -0.1376(8) -0.2142(8) 0.2774(5) 0.019(3) Uani . . 1.000
C C11 -0.1195(8) -0.0880(8) 0.2375(5) 0.016(2) Uani . . 1.000
C C12 -0.2506(9) -0.0689(8) 0.1882(5) 0.024(3) Uani . . 1.000
C C13 -0.3132(8) -0.4542(8) 0.3137(5) 0.016(2) Uani . . 1.000
C C14 0.0358(9) 0.0273(9) 0.2447(5) 0.022(3) Uani . . 1.000
C C15 -0.1092(9) 0.2494(8) 0.0402(5) 0.024(3) Uani . . 1.000
C C16 -0.2283(8) 0.3167(8) 0.0422(5) 0.019(3) Uani . . 1.000
C C17 -0.2543(8) 0.3915(8) -0.0296(5) 0.018(2) Uani . . 1.000
C C18 -0.1586(8) 0.3997(8) -0.0992(4) 0.015(2) Uani . . 1.000
C C19 -0.0426(8) 0.3287(8) -0.0939(5) 0.020(3) Uani . . 1.000
C C20 -0.3221(9) 0.3057(8) 0.1236(5) 0.022(3) Uani . . 1.000
C C21 -0.1691(9) 0.4919(8) -0.1739(5) 0.021(3) Uani . . 1.000
H H1 0.64560 0.12380 0.64250 0.0250 Uiso calc R 1.000
H H3 0.19750 0.03280 0.53670 0.0190 Uiso calc R 1.000
H H5 0.51990 0.37760 0.48090 0.0260 Uiso calc R 1.000
H H8 -0.50090 -0.36000 0.20470 0.0310 Uiso calc R 1.000
H H10 -0.05230 -0.23090 0.31130 0.0220 Uiso calc R 1.000
H H12 -0.23990 0.01760 0.16270 0.0290 Uiso calc R 1.000
H H13A 0.05900 0.65940 0.44730 0.0800 Uiso . . 1.000
H H13B 0.19210 0.62040 0.44390 0.0800 Uiso . . 1.000
H H14A 0.42300 -0.08900 0.13360 0.0800 Uiso . . 1.000
H H14B 0.47800 0.05300 0.10900 0.0800 Uiso . . 1.000
H H15 -0.09260 0.19820 0.08850 0.0280 Uiso calc R 1.000
H H15A 0.30020 0.16410 0.02050 0.0800 Uiso . . 1.000
H H15B 0.15980 0.18250 0.03010 0.0800 Uiso . . 1.000
H H17 -0.33550 0.43610 -0.03150 0.0210 Uiso calc R 1.000
H H19 0.02160 0.33400 -0.14060 0.0250 Uiso calc R 1.000

loop_
_atom_type_symbol
_atom_type_description
_atom_type_scat_dispersion_real
_atom_type_scat_dispersion_imag
_atom_type_scat_source
O O 0.0106 0.0060 'International Tables Vol C Tables 4.2.6.8 and 6.1.1.4'
N N 0.0061 0.0033 'International Tables Vol C Tables 4.2.6.8 and 6.1.1.4'
Ce Ce -0.2486 2.6331 'International Tables Vol C Tables 4.2.6.8 and 6.1.1.4'
H H 0.0000 0.0000 'International Tables Vol C Tables 4.2.6.8 and 6.1.1.4'
C C 0.0033 0.0016 'International Tables Vol C Tables 4.2.6.8 and 6.1.1.4'

loop_
_geom_angle_atom_site_label_1
_geom_angle_atom_site_label_2
_geom_angle_atom_site_label_3
_geom_angle_site_symmetry_1
_geom_angle_site_symmetry_2
_geom_angle_site_symmetry_3
_geom_angle
_geom_angle_publ_flag
O3 Ce1 O4 . . . 48.97(15) no
O3 Ce1 O7 . . . 63.21(15) no
O3 Ce1 O9 . . . 136.42(15) no
O3 Ce1 O13 . . . 74.86(16) no
O3 Ce1 O5 . . 1_565 142.09(15) no
O1 Ce1 O3 2_556 . . 116.29(16) no
O3 Ce1 O11 . . 2_565 81.13(16) no
O4 Ce1 O7 . . . 78.59(15) no
O4 Ce1 O9 . . . 138.31(16) no
O4 Ce1 O13 . . . 84.43(15) no
O4 Ce1 O5 . . 1_565 130.62(15) no
O1 Ce1 O4 2_556 . . 71.74(17) no
O4 Ce1 O11 . . 2_565 130.01(18) no
O7 Ce1 O9 . . . 76.13(17) no
O7 Ce1 O13 . . . 135.85(17) no
O5 Ce1 O7 1_565 . . 148.48(15) no
O1 Ce1 O7 2_556 . . 86.99(17) no
O7 Ce1 O11 . . 2_565 81.55(16) no
O9 Ce1 O13 . . . 135.94(17) no
O5 Ce1 O9 1_565 . . 73.22(16) no
O1 Ce1 O9 2_556 . . 74.33(17) no
O9 Ce1 O11 . . 2_565 77.93(17) no
O5 Ce1 O13 1_565 . . 67.88(17) no
O1 Ce1 O13 2_556 . . 125.59(16) no
O11 Ce1 O13 2_565 . . 78.89(16) no
O1 Ce1 O5 2_556 . 1_565 91.67(18) no
O5 Ce1 O11 1_565 . 2_565 85.06(17) no
O1 Ce1 O11 2_556 . 2_565 151.80(16) no
O3 Ce2 O7 . . . 61.49(13) no
O3 Ce2 O8 . . . 76.02(16) no
O3 Ce2 O14 . . . 142.80(16) no
O3 Ce2 O15 . . . 132.35(17) no
O3 Ce2 O10 . . 1_655 142.82(16) no
O3 Ce2 O6 . . 1_665 71.96(15) no
O3 Ce2 O12 . . 2_565 81.25(15) no
O2 Ce2 O3 2_656 . . 86.49(15) no
O7 Ce2 O8 . . . 47.39(15) no
O7 Ce2 O14 . . . 103.05(15) no
O7 Ce2 O15 . . . 73.85(16) no
O7 Ce2 O10 . . 1_655 137.07(15) no
O6 Ce2 O7 1_665 . . 126.71(16) no
O7 Ce2 O12 . . 2_565 73.06(16) no
O2 Ce2 O7 2_656 . . 115.52(16) no
O8 Ce2 O14 . . . 69.99(17) no
O8 Ce2 O15 . . . 86.20(19) no
O8 Ce2 O10 . . 1_655 141.16(17) no
O6 Ce2 O8 1_665 . . 141.34(16) no
O8 Ce2 O12 . . 2_565 120.16(17) no
O2 Ce2 O8 2_656 . . 72.51(18) no
O14 Ce2 O15 . . . 60.51(19) no
O10 Ce2 O14 1_655 . . 72.40(17) no
O6 Ce2 O14 1_665 . . 130.08(18) no
O12 Ce2 O14 2_565 . . 129.11(16) no
O2 Ce2 O14 2_656 . . 69.45(17) no
O10 Ce2 O15 1_655 . . 66.93(18) no
O6 Ce2 O15 1_665 . . 131.76(17) no
O12 Ce2 O15 2_565 . . 70.20(17) no
O2 Ce2 O15 2_656 . . 129.76(18) no
O6 Ce2 O10 1_665 . 1_655 73.31(16) no
O10 Ce2 O12 1_655 . 2_565 77.76(17) no
O2 Ce2 O10 2_656 . 1_655 102.93(17) no
O6 Ce2 O12 1_665 . 2_565 75.75(16) no
O2 Ce2 O6 2_656 . 1_665 84.34(17) no
O2 Ce2 O12 2_656 . 2_565 159.05(16) no
Ce1 O1 C6 2_556 . . 151.9(5) no
Ce2 O2 C6 2_656 . . 159.8(5) no
Ce1 O3 Ce2 . . . 111.94(16) no
Ce1 O3 C7 . . . 89.4(4) no
Ce2 O3 C7 . . . 126.0(4) no
Ce1 O4 C7 . . . 99.2(4) no
Ce1 O5 C13 1_545 . . 133.9(4) no
Ce2 O6 C13 1_445 . . 147.4(5) no
Ce1 O7 Ce2 . . . 111.32(17) no
Ce1 O7 C14 . . . 127.9(4) no
Ce2 O7 C14 . . . 89.2(5) no
Ce2 O8 C14 . . . 99.6(5) no
Ce1 O9 C20 . . . 155.6(5) no
Ce2 O10 C20 1_455 . . 118.3(4) no
Ce1 O11 C21 2_565 . . 139.0(5) no
Ce2 O12 C21 2_565 . . 147.9(5) no
Ce1 O13 H13B . . . 109.00 no
H13A O13 H13B . . . 110.00 no
Ce1 O13 H13A . . . 109.00 no
H14A O14 H14B . . . 105.00 no
Ce2 O14 H14A . . . 146.00 no
Ce2 O14 H14B . . . 89.00 no
Ce2 O15 H15A . . . 103.00 no
H15A O15 H15B . . . 109.00 no
Ce2 O15 H15B . . . 119.00 no
C1 N1 C5 . . . 117.6(7) no
C8 N2 C12 . . . 116.8(7) no
C15 N3 C19 . . . 115.7(7) no
N1 C1 C2 . . . 122.7(7) no
C1 C2 C3 . . . 118.5(6) no
C1 C2 C6 . . . 119.9(7) no
C3 C2 C6 . . . 121.6(7) no
C2 C3 C4 . . . 119.9(7) no
C3 C4 C5 . . . 116.8(7) no
C5 C4 C7 . . . 120.8(7) no
C3 C4 C7 . . . 122.3(7) no
N1 C5 C4 . . . 124.4(7) no
O1 C6 C2 . . . 116.4(7) no
O1 C6 O2 . . . 125.6(7) no
O2 C6 C2 . . . 118.0(7) no
O3 C7 C4 . . . 118.9(7) no
O3 C7 O4 . . . 122.2(7) no
O4 C7 C4 . . . 118.9(6) no
N2 C8 C9 . . . 123.3(7) no
C8 C9 C10 . . . 118.4(7) no
C8 C9 C13 . . . 118.8(7) no
C10 C9 C13 . . . 122.9(6) no
C9 C10 C11 . . . 119.9(7) no
C10 C11 C12 . . . 117.5(7) no
C12 C11 C14 . . . 119.6(7) no
C10 C11 C14 . . . 122.9(7) no
N2 C12 C11 . . . 124.1(7) no
O5 C13 C9 . . . 116.3(6) no
O6 C13 C9 . . . 117.7(6) no
O5 C13 O6 . . . 126.1(7) no
O8 C14 C11 . . . 120.8(7) no
O7 C14 O8 . . . 122.7(8) no
O7 C14 C11 . . . 116.6(7) no
N3 C15 C16 . . . 124.9(7) no
C15 C16 C20 . . . 118.4(7) no
C17 C16 C20 . . . 123.8(7) no
C15 C16 C17 . . . 117.8(7) no
C16 C17 C18 . . . 119.5(7) no
C17 C18 C19 . . . 117.7(6) no
C17 C18 C21 . . . 122.5(7) no
C19 C18 C21 . . . 119.6(6) no
N3 C19 C18 . . . 124.4(7) no
O9 C20 C16 . . . 116.5(7) no
O10 C20 C16 . . . 117.2(6) no
O9 C20 O10 . . . 126.4(7) no
O12 C21 C18 . . . 117.4(7) no
O11 C21 O12 . . . 125.5(7) no
O11 C21 C18 . . . 117.1(7) no
N1 C1 H1 . . . 119.00 no
C2 C1 H1 . . . 119.00 no
C2 C3 H3 . . . 120.00 no
C4 C3 H3 . . . 120.00 no
N1 C5 H5 . . . 118.00 no
C4 C5 H5 . . . 118.00 no
N2 C8 H8 . . . 118.00 no
C9 C8 H8 . . . 118.00 no
C9 C10 H10 . . . 120.00 no
C11 C10 H10 . . . 120.00 no
N2 C12 H12 . . . 118.00 no
C11 C12 H12 . . . 118.00 no
N3 C15 H15 . . . 118.00 no
C16 C15 H15 . . . 118.00 no
C16 C17 H17 . . . 120.00 no
C18 C17 H17 . . . 120.00 no
N3 C19 H19 . . . 118.00 no
C18 C19 H19 . . . 118.00 no

loop_
_geom_bond_atom_site_label_1
_geom_bond_atom_site_label_2
_geom_bond_site_symmetry_1
_geom_bond_site_symmetry_2
_geom_bond_distance
_geom_bond_publ_flag
Ce1 O1 . 2_556 2.349(6) yes
Ce1 O3 . . 2.773(5) yes
Ce1 O4 . . 2.570(5) yes
Ce1 O5 . 1_565 2.384(5) yes
Ce1 O7 . . 2.538(5) yes
Ce1 O9 . . 2.538(5) yes
Ce1 O11 . 2_565 2.405(5) yes
Ce1 O13 . . 2.560(5) yes
Ce2 O2 . 2_656 2.404(5) yes
Ce2 O3 . . 2.594(5) yes
Ce2 O6 . 1_665 2.431(5) yes
Ce2 O7 . . 2.847(6) yes
Ce2 O8 . . 2.657(6) yes
Ce2 O10 . 1_655 2.526(5) yes
Ce2 O12 . 2_565 2.444(5) yes
Ce2 O14 . . 2.606(6) yes
Ce2 O15 . . 2.646(6) yes
O1 C6 . . 1.253(10) no
O2 C6 . . 1.240(10) no
O3 C7 . . 1.275(9) no
O4 C7 . . 1.264(10) no
O5 C13 . . 1.259(9) no
O6 C13 . . 1.247(9) no
O7 C14 . . 1.293(10) no
O8 C14 . . 1.236(10) no
O9 C20 . . 1.255(9) no
O10 C20 . . 1.250(10) no
O11 C21 . . 1.268(9) no
O12 C21 . . 1.238(10) no
O13 H13B . . 0.8100 no
O13 H13A . . 0.8200 no
O14 H14A . . 0.8900 no
O14 H14B . . 0.8800 no
O15 H15B . . 0.8200 no
O15 H15A . . 0.8200 no
N1 C5 . . 1.319(10) no
N1 C1 . . 1.342(9) no
N2 C8 . . 1.343(10) no
N2 C12 . . 1.332(10) no
N3 C15 . . 1.333(10) no
N3 C19 . . 1.346(9) no
C1 C2 . . 1.389(11) no
C2 C6 . . 1.505(10) no
C2 C3 . . 1.372(10) no
C3 C4 . . 1.391(10) no
C4 C5 . . 1.392(11) no
C4 C7 . . 1.494(11) no
C8 C9 . . 1.375(11) no
C9 C13 . . 1.532(10) no
C9 C10 . . 1.375(10) no
C10 C11 . . 1.376(10) no
C11 C12 . . 1.383(11) no
C11 C14 . . 1.511(11) no
C15 C16 . . 1.376(11) no
C16 C17 . . 1.377(10) no
C16 C20 . . 1.519(11) no
C17 C18 . . 1.388(10) no
C18 C21 . . 1.497(10) no
C18 C19 . . 1.376(11) no
C1 H1 . . 0.9300 no
C3 H3 . . 0.9300 no
C5 H5 . . 0.9300 no
C8 H8 . . 0.9300 no
C10 H10 . . 0.9300 no
C12 H12 . . 0.9300 no
C15 H15 . . 0.9300 no
C17 H17 . . 0.9300 no
C19 H19 . . 0.9300 no

loop_
_geom_hbond_atom_site_label_D
_geom_hbond_atom_site_label_H
_geom_hbond_atom_site_label_A
_geom_hbond_site_symmetry_A
_geom_hbond_distance_DH
_geom_hbond_distance_HA
_geom_hbond_distance_DA
_geom_hbond_angle_DHA
_geom_hbond_publ_flag
O13 H13A O4 2_566 0.82 2.28 2.901(7) 132 yes
O13 H13B N1 2_666 0.81 1.87 2.659(9) 164 yes
O14 H14A N2 1_655 0.89 2.06 2.802(9) 140 yes
O14 H14B O10 1_655 0.88 2.40 3.031(9) 129 yes
O15 H15A O10 1_655 0.82 2.40 2.853(9) 115 yes
O15 H15B N3 . 0.82 2.00 2.815(9) 174 yes
C8 H8 O12 2_455 0.93 2.43 3.354(9) 172 yes
C12 H12 O9 . 0.93 2.57 3.354(9) 143 yes
C15 H15 O7 . 0.93 2.38 3.258(9) 157 yes

loop_
_geom_torsion_atom_site_label_1
_geom_torsion_atom_site_label_2
_geom_torsion_atom_site_label_3
_geom_torsion_atom_site_label_4
_geom_torsion_site_symmetry_1
_geom_torsion_site_symmetry_2
_geom_torsion_site_symmetry_3
_geom_torsion_site_symmetry_4
_geom_torsion
_geom_torsion_publ_flag
O4 Ce1 O3 Ce2 . . . . 127.0(2) no
O4 Ce1 O3 C7 . . . . -2.0(4) no
O7 Ce1 O3 Ce2 . . . . 28.62(16) no
O7 Ce1 O3 C7 . . . . -100.4(4) no
O9 Ce1 O3 Ce2 . . . . 5.6(3) no
O9 Ce1 O3 C7 . . . . -123.5(4) no
O13 Ce1 O3 Ce2 . . . . -137.1(2) no
O13 Ce1 O3 C7 . . . . 93.8(4) no
O5 Ce1 O3 Ce2 1_565 . . . -126.3(2) no
O5 Ce1 O3 C7 1_565 . . . 104.7(4) no
O1 Ce1 O3 Ce2 2_556 . . . 100.26(19) no
O1 Ce1 O3 C7 2_556 . . . -28.8(4) no
O11 Ce1 O3 Ce2 2_565 . . . -56.34(18) no
O11 Ce1 O3 C7 2_565 . . . 174.6(4) no
O3 Ce1 O4 C7 . . . . 2.1(4) no
O7 Ce1 O4 C7 . . . . 66.4(4) no
O9 Ce1 O4 C7 . . . . 119.9(4) no
O13 Ce1 O4 C7 . . . . -72.7(4) no
O5 Ce1 O4 C7 1_565 . . . -127.1(4) no
O1 Ce1 O4 C7 2_556 . . . 157.0(4) no
O11 Ce1 O4 C7 2_565 . . . -2.2(5) no
O3 Ce1 O7 Ce2 . . . . -25.76(14) no
O3 Ce1 O7 C14 . . . . 80.9(6) no
O4 Ce1 O7 Ce2 . . . . -75.35(18) no
O4 Ce1 O7 C14 . . . . 31.3(6) no
O9 Ce1 O7 Ce2 . . . . 138.1(2) no
O9 Ce1 O7 C14 . . . . -115.3(6) no
O13 Ce1 O7 Ce2 . . . . -5.8(3) no
O13 Ce1 O7 C14 . . . . 100.8(6) no
O5 Ce1 O7 Ce2 1_565 . . . 124.4(3) no
O5 Ce1 O7 C14 1_565 . . . -129.0(6) no
O1 Ce1 O7 Ce2 2_556 . . . -147.32(18) no
O1 Ce1 O7 C14 2_556 . . . -40.7(6) no
O11 Ce1 O7 Ce2 2_565 . . . 58.52(18) no
O11 Ce1 O7 C14 2_565 . . . 165.2(6) no
O3 Ce1 O9 C20 . . . . -81.5(12) no
O4 Ce1 O9 C20 . . . . -156.9(11) no
O7 Ce1 O9 C20 . . . . -102.6(12) no
O13 Ce1 O9 C20 . . . . 41.3(13) no
O5 Ce1 O9 C20 1_565 . . . 70.0(12) no
O1 Ce1 O9 C20 2_556 . . . 166.6(12) no
O11 Ce1 O9 C20 2_565 . . . -18.5(12) no
O3 Ce1 O5 C13 . . 1_565 1_565 146.4(6) no
O4 Ce1 O5 C13 . . 1_565 1_565 -141.4(6) no
O7 Ce1 O5 C13 . . 1_565 1_565 12.8(8) no
O9 Ce1 O5 C13 . . 1_565 1_565 -1.1(6) no
O13 Ce1 O5 C13 . . 1_565 1_565 157.7(6) no
O3 Ce1 O1 C6 . . 2_556 2_556 -159.3(10) no
O4 Ce1 O1 C6 . . 2_556 2_556 179.7(10) no
O7 Ce1 O1 C6 . . 2_556 2_556 -101.3(10) no
O9 Ce1 O1 C6 . . 2_556 2_556 -24.9(10) no
O13 Ce1 O1 C6 . . 2_556 2_556 110.9(10) no
O3 Ce1 O11 C21 . . 2_565 2_565 46.7(7) no
O4 Ce1 O11 C21 . . 2_565 2_565 50.0(8) no
O7 Ce1 O11 C21 . . 2_565 2_565 -17.4(7) no
O9 Ce1 O11 C21 . . 2_565 2_565 -94.9(7) no
O13 Ce1 O11 C21 . . 2_565 2_565 122.9(7) no
O7 Ce2 O3 Ce1 . . . . -25.70(14) no
O7 Ce2 O3 C7 . . . . 80.5(6) no
O8 Ce2 O3 Ce1 . . . . -74.50(19) no
O8 Ce2 O3 C7 . . . . 31.7(6) no
O14 Ce2 O3 Ce1 . . . . -98.8(3) no
O14 Ce2 O3 C7 . . . . 7.4(7) no
O15 Ce2 O3 Ce1 . . . . -3.1(3) no
O15 Ce2 O3 C7 . . . . 103.1(6) no
O10 Ce2 O3 Ce1 1_655 . . . 105.8(3) no
O10 Ce2 O3 C7 1_655 . . . -148.0(5) no
O6 Ce2 O3 Ce1 1_665 . . . 127.5(2) no
O6 Ce2 O3 C7 1_665 . . . -126.3(6) no
O12 Ce2 O3 Ce1 2_565 . . . 49.71(18) no
O12 Ce2 O3 C7 2_565 . . . 155.9(6) no
O2 Ce2 O3 Ce1 2_656 . . . -147.3(2) no
O2 Ce2 O3 C7 2_656 . . . -41.1(6) no
O3 Ce2 O7 Ce1 . . . . 28.16(15) no
O3 Ce2 O7 C14 . . . . -102.8(4) no
O8 Ce2 O7 Ce1 . . . . 125.4(3) no
O8 Ce2 O7 C14 . . . . -5.5(4) no
O14 Ce2 O7 Ce1 . . . . 171.72(18) no
O14 Ce2 O7 C14 . . . . 40.8(4) no
O15 Ce2 O7 Ce1 . . . . -134.7(2) no
O15 Ce2 O7 C14 . . . . 94.4(4) no
O10 Ce2 O7 Ce1 1_655 . . . -110.2(2) no
O10 Ce2 O7 C14 1_655 . . . 118.9(4) no
O6 Ce2 O7 Ce1 1_665 . . . -4.2(2) no
O6 Ce2 O7 C14 1_665 . . . -135.1(4) no
O12 Ce2 O7 Ce1 2_565 . . . -60.96(17) no
O12 Ce2 O7 C14 2_565 . . . 168.1(4) no
O2 Ce2 O7 Ce1 2_656 . . . 98.5(2) no
O2 Ce2 O7 C14 2_656 . . . -32.4(4) no
O3 Ce2 O8 C14 . . . . 69.8(5) no
O7 Ce2 O8 C14 . . . . 5.9(4) no
O14 Ce2 O8 C14 . . . . -125.6(5) no
O15 Ce2 O8 C14 . . . . -65.6(5) no
O10 Ce2 O8 C14 1_655 . . . -110.5(5) no
O6 Ce2 O8 C14 1_665 . . . 104.5(5) no
O12 Ce2 O8 C14 2_565 . . . -1.2(5) no
O2 Ce2 O8 C14 2_656 . . . 160.5(5) no
O3 Ce2 O10 C20 . . 1_655 1_655 92.8(6) no
O7 Ce2 O10 C20 . . 1_655 1_655 -162.3(5) no
O8 Ce2 O10 C20 . . 1_655 1_655 -86.8(6) no
O14 Ce2 O10 C20 . . 1_655 1_655 -71.9(5) no
O15 Ce2 O10 C20 . . 1_655 1_655 -136.7(6) no
O3 Ce2 O6 C13 . . 1_665 1_665 160.2(9) no
O7 Ce2 O6 C13 . . 1_665 1_665 -170.1(8) no
O8 Ce2 O6 C13 . . 1_665 1_665 124.7(8) no
O14 Ce2 O6 C13 . . 1_665 1_665 15.1(9) no
O15 Ce2 O6 C13 . . 1_665 1_665 -68.5(9) no
O3 Ce2 O12 C21 . . 2_565 2_565 -29.8(9) no
O7 Ce2 O12 C21 . . 2_565 2_565 33.0(9) no
O8 Ce2 O12 C21 . . 2_565 2_565 38.4(9) no
O14 Ce2 O12 C21 . . 2_565 2_565 126.2(8) no
O15 Ce2 O12 C21 . . 2_565 2_565 111.5(9) no
O3 Ce2 O2 C6 . . 2_656 2_656 -123.2(14) no
O7 Ce2 O2 C6 . . 2_656 2_656 -179.2(13) no
O8 Ce2 O2 C6 . . 2_656 2_656 160.3(14) no
O14 Ce2 O2 C6 . . 2_656 2_656 85.7(14) no
O15 Ce2 O2 C6 . . 2_656 2_656 91.0(14) no
Ce1 O1 C6 O2 2_556 . . . 12.2(16) no
Ce1 O1 C6 C2 2_556 . . . -170.3(7) no
Ce2 O2 C6 O1 2_656 . . . -20.9(19) no
Ce2 O2 C6 C2 2_656 . . . 161.7(10) no
Ce1 O3 C7 O4 . . . . 3.7(7) no
Ce1 O3 C7 C4 . . . . -175.9(6) no
Ce2 O3 C7 O4 . . . . -113.4(7) no
Ce2 O3 C7 C4 . . . . 67.0(8) no
Ce1 O4 C7 O3 . . . . -4.0(7) no
Ce1 O4 C7 C4 . . . . 175.6(6) no
Ce1 O5 C13 O6 1_545 . . . 74.3(9) no
Ce1 O5 C13 C9 1_545 . . . -108.1(6) no
Ce2 O6 C13 O5 1_445 . . . -78.9(11) no
Ce2 O6 C13 C9 1_445 . . . 103.6(9) no
Ce1 O7 C14 O8 . . . . -106.4(8) no
Ce1 O7 C14 C11 . . . . 73.6(8) no
Ce2 O7 C14 O8 . . . . 10.4(7) no
Ce2 O7 C14 C11 . . . . -169.6(6) no
Ce2 O8 C14 O7 . . . . -11.3(8) no
Ce2 O8 C14 C11 . . . . 168.7(6) no
Ce1 O9 C20 O10 . . . . -119.1(11) no
Ce1 O9 C20 C16 . . . . 60.1(14) no
Ce2 O10 C20 O9 1_455 . . . -16.0(10) no
Ce2 O10 C20 C16 1_455 . . . 164.8(5) no
Ce1 O11 C21 O12 2_565 . . . 23.5(12) no
Ce1 O11 C21 C18 2_565 . . . -154.5(5) no
Ce2 O12 C21 O11 2_565 . . . -9.9(14) no
Ce2 O12 C21 C18 2_565 . . . 168.1(5) no
C5 N1 C1 C2 . . . . 0.2(10) no
C1 N1 C5 C4 . . . . 2.4(11) no
C12 N2 C8 C9 . . . . 1.3(11) no
C8 N2 C12 C11 . . . . 1.0(11) no
C19 N3 C15 C16 . . . . 0.7(11) no
C15 N3 C19 C18 . . . . -1.0(11) no
N1 C1 C2 C3 . . . . -2.2(10) no
N1 C1 C2 C6 . . . . 175.0(6) no
C1 C2 C3 C4 . . . . 1.7(9) no
C6 C2 C3 C4 . . . . -175.4(6) no
C1 C2 C6 O1 . . . . 178.4(6) no
C1 C2 C6 O2 . . . . -3.9(10) no
C3 C2 C6 O1 . . . . -4.6(10) no
C3 C2 C6 O2 . . . . 173.2(6) no
C2 C3 C4 C5 . . . . 0.7(10) no
C2 C3 C4 C7 . . . . 179.1(6) no
C3 C4 C5 N1 . . . . -2.8(11) no
C7 C4 C5 N1 . . . . 178.7(7) no
C3 C4 C7 O3 . . . . -153.3(7) no
C3 C4 C7 O4 . . . . 27.1(10) no
C5 C4 C7 O3 . . . . 25.1(10) no
C5 C4 C7 O4 . . . . -154.5(7) no
N2 C8 C9 C10 . . . . -2.7(11) no
N2 C8 C9 C13 . . . . 175.7(6) no
C8 C9 C10 C11 . . . . 1.8(10) no
C13 C9 C10 C11 . . . . -176.5(7) no
C8 C9 C13 O5 . . . . -180.0(6) no
C8 C9 C13 O6 . . . . -2.2(10) no
C10 C9 C13 O5 . . . . -1.7(10) no
C10 C9 C13 O6 . . . . 176.1(7) no
C9 C10 C11 C12 . . . . 0.4(11) no
C9 C10 C11 C14 . . . . -179.0(7) no
C10 C11 C12 N2 . . . . -1.8(11) no
C14 C11 C12 N2 . . . . 177.6(7) no
C10 C11 C14 O7 . . . . -159.1(7) no
C10 C11 C14 O8 . . . . 20.9(11) no
C12 C11 C14 O7 . . . . 21.5(10) no
C12 C11 C14 O8 . . . . -158.5(7) no
N3 C15 C16 C17 . . . . 0.6(12) no
N3 C15 C16 C20 . . . . -178.8(7) no
C15 C16 C17 C18 . . . . -1.6(11) no
C20 C16 C17 C18 . . . . 177.7(7) no
C15 C16 C20 O9 . . . . 26.0(10) no
C15 C16 C20 O10 . . . . -154.8(7) no
C17 C16 C20 O9 . . . . -153.4(7) no
C17 C16 C20 O10 . . . . 25.9(11) no
C16 C17 C18 C19 . . . . 1.4(11) no
C16 C17 C18 C21 . . . . -173.6(7) no
C17 C18 C19 N3 . . . . 0.0(11) no
C21 C18 C19 N3 . . . . 175.1(7) no
C17 C18 C21 O11 . . . . -178.9(7) no
C17 C18 C21 O12 . . . . 2.9(11) no
C19 C18 C21 O11 . . . . 6.2(10) no
C19 C18 C21 O12 . . . . -172.0(7) no
